data_4325954
loop_
_publ_author_name
'Guillaume Rousseau'
'Olivier Oms'
'Anne Dolbecq'
'J\'er\^ome Marrot'
'Pierre Mialane'

_publ_contact_author
; 
      Pr P. Mialane
      Institut Lavoisier de Versailles, ILV, UMR CNRS 8180
      Universit\'e de Versailles Saint-Quentin-en-Yvelines
      45 Avenue des Etats Unis
      78035 Versailles Cedex
      France
;
_publ_contact_author_email mialane@chimie.uvsq.fr
_publ_contact_author_fax '(33) 1 39 25 43 81'
_publ_contact_author_phone '(33) 1 39 25 43 83 '
_publ_section_title
;
 Route for the Elaboration of Functionalized Hybrid 3d-Substituted
 Trivacant Keggin Anions
;
_journal_name_full 'Inorganic Chemistry'
_journal_page_first 7376
_journal_page_last 7378
_journal_paper_doi 10.1021/ic2011088
_journal_volume 50
_journal_year 2011
_chemical_formula_sum 'C8 H18 Cu4 K3 N2 Na O50 Si W9'
_chemical_formula_weight 3019.43
_chemical_name_systematic
;

 ?

;
_space_group_IT_number 62
_symmetry_cell_setting orthorhombic
_symmetry_space_group_name_Hall '-P 2ac 2n'
_symmetry_space_group_name_H-M 'P n m a'
_atom_sites_solution_hydrogens geom
_atom_sites_solution_primary direct
_atom_sites_solution_secondary difmap
_audit_creation_method SHELXL-97
_cell_angle_alpha 90.00
_cell_angle_beta 90.00
_cell_angle_gamma 90.00
_cell_formula_units_Z 4
_cell_length_a 22.313(3)
_cell_length_b 18.798(3)
_cell_length_c 12.0022(16)
_cell_measurement_reflns_used 8966
_cell_measurement_temperature 293(2)
_cell_measurement_theta_max 25.00
_cell_measurement_theta_min 2.12
_cell_volume 5034.2(12)
_computing_cell_refinement 'BRUKER SMART'
_computing_data_collection 'BRUKER SMART'
_computing_data_reduction 'BRUKER SAINT'
_computing_structure_refinement 'SHELXL-97 (Sheldrick, 2008)'
_computing_structure_solution 'SHELXS-97 (Sheldrick, 1997)'
_diffrn_ambient_temperature 293(2)
_diffrn_measured_fraction_theta_full 0.948
_diffrn_measured_fraction_theta_max 0.948
_diffrn_measurement_device_type 'CCDC area detector'
_diffrn_measurement_method 'phi and omega scans'
_diffrn_radiation_monochromator graphite
_diffrn_radiation_source 'fine-focus sealed tube'
_diffrn_radiation_type MoK\a
_diffrn_radiation_wavelength 0.71073
_diffrn_reflns_av_R_equivalents 0.1552
_diffrn_reflns_av_sigmaI/netI 0.1218
_diffrn_reflns_limit_h_max 23
_diffrn_reflns_limit_h_min -26
_diffrn_reflns_limit_k_max 22
_diffrn_reflns_limit_k_min -8
_diffrn_reflns_limit_l_max 8
_diffrn_reflns_limit_l_min -13
_diffrn_reflns_number 10799
_diffrn_reflns_theta_full 25.00
_diffrn_reflns_theta_max 25.00
_diffrn_reflns_theta_min 2.12
_exptl_absorpt_coefficient_mu 22.523
_exptl_absorpt_correction_T_max 0.6615
_exptl_absorpt_correction_T_min 0.3989
_exptl_absorpt_correction_type multi-scan
_exptl_crystal_colour green
_exptl_crystal_density_diffrn 3.984
_exptl_crystal_description platelet
_exptl_crystal_F_000 5376
_exptl_crystal_size_max 0.05
_exptl_crystal_size_mid 0.05
_exptl_crystal_size_min 0.02
_refine_diff_density_max 3.234
_refine_diff_density_min -4.279
_refine_diff_density_rms 0.578
_refine_ls_extinction_method none
_refine_ls_goodness_of_fit_ref 0.965
_refine_ls_hydrogen_treatment constr
_refine_ls_matrix_type full
_refine_ls_number_parameters 343
_refine_ls_number_reflns 4349
_refine_ls_number_restraints 0
_refine_ls_restrained_S_all 0.965
_refine_ls_R_factor_all 0.0871
_refine_ls_R_factor_gt 0.0622
_refine_ls_shift/su_max 0.024
_refine_ls_shift/su_mean 0.001
_refine_ls_structure_factor_coef Fsqd
_refine_ls_weighting_details 'calc w=1/[\s^2^(Fo^2^)+(0.0784P)^2^+0.0000P] where P=(Fo^2^+2Fc^2^)/3'
_refine_ls_weighting_scheme calc
_refine_ls_wR_factor_gt 0.1497
_refine_ls_wR_factor_ref 0.1588
_reflns_number_gt 3100
_reflns_number_total 4349
_reflns_threshold_expression >2\s(I)
_cod_data_source_file ic2011088_si_002_1.cif
_cod_data_source_block 1
_cod_depositor_comments
;
The following automatic conversions were performed:

'_exptl_absorpt_correction_type' value 'multi-scans' was replaced
with the value 'multi-scan' as specified in the replacement file
'src/cod-tools/trunk/data/replacement-values/replacement_values.lst'.

Automatic conversion script
Id: cif_fix_values 5376 2017-05-30 11:51:03Z andrius 
;
_cod_original_cell_volume 5034.1(11)
_cod_database_code 4325954

loop_
_symmetry_equiv_pos_as_xyz
'x, y, z'
'-x+1/2, -y, z+1/2'
'-x, y+1/2, -z'
'x+1/2, -y+1/2, -z+1/2'
'-x, -y, -z'
'x-1/2, y, -z-1/2'
'x, -y-1/2, z'
'-x-1/2, y-1/2, z-1/2'

loop_
_atom_site_label
_atom_site_type_symbol
_atom_site_fract_x
_atom_site_fract_y
_atom_site_fract_z
_atom_site_U_iso_or_equiv
_atom_site_adp_type
_atom_site_occupancy
_atom_site_symmetry_multiplicity
_atom_site_calc_flag
_atom_site_refinement_flags
W1 W 0.50760(4) 0.15963(4) 0.87719(7) 0.0163(2) Uani 1 1 d .
W2 W 0.37831(4) 0.33853(4) 0.67869(7) 0.0176(2) Uani 1 1 d .
W3 W 0.36328(4) 0.06397(4) 0.94626(7) 0.0159(2) Uani 1 1 d .
W4 W 0.35333(4) 0.15117(4) 1.18250(7) 0.0189(3) Uani 1 1 d .
W5 W 0.49618(6) 0.2500 1.11784(10) 0.0172(3) Uani 1 2 d S
Cu1 Cu 0.24433(12) 0.15610(11) 1.0009(2) 0.0159(6) Uani 1 1 d .
Cu2 Cu 0.25563(16) 0.2500 0.7424(3) 0.0161(8) Uani 1 2 d S
Cu3 Cu 0.15429(18) 0.2500 0.8985(3) 0.0238(9) Uani 1 2 d S
Si1 Si 0.3748(4) 0.2500 0.9373(6) 0.0123(16) Uani 1 2 d S
O1 O 0.3610(7) 0.4041(6) 0.7948(11) 0.022(3) Uani 1 1 d .
O2 O 0.2948(7) 0.3223(6) 0.6508(11) 0.019(2) Uani 1 1 d .
O3 O 0.3765(6) 0.0659(6) 1.1063(11) 0.018(2) Uani 1 1 d .
O4 O 0.2828(6) 0.0647(6) 0.9528(12) 0.020(3) Uani 1 1 d .
O5 O 0.3598(7) 0.1231(7) 1.3185(12) 0.026(3) Uani 1 1 d .
O6 O 0.5361(7) 0.1803(6) 1.0271(11) 0.020(2) Uani 1 1 d .
O7 O 0.3955(7) 0.3962(6) 0.5737(11) 0.021(2) Uani 1 1 d .
O8 O 0.2729(7) 0.1366(7) 1.1560(12) 0.026(3) Uani 1 1 d .
O9 O 0.3511(6) 0.1805(6) 0.9957(11) 0.018(2) Uani 1 1 d .
O10 O 0.4405(7) 0.1811(6) 1.1608(11) 0.018(3) Uani 1 1 d .
O11 O 0.4597(7) 0.1676(6) 0.7474(11) 0.019(3) Uani 1 1 d .
O12 O 0.5639(7) 0.1007(7) 0.8314(13) 0.029(4) Uani 1 1 d .
O13 O 0.2170(7) 0.1831(6) 0.8452(11) 0.020(2) Uani 1 1 d .
O14 O 0.3787(7) -0.0260(6) 0.9207(11) 0.021(2) Uani 1 1 d .
O15 O 0.3976(10) 0.2500 0.6024(17) 0.022(5) Uani 1 2 d S
O16 O 0.3432(8) 0.2500 1.2143(15) 0.012(4) Uani 1 2 d S
O17 O 0.4502(7) 0.0977(6) 0.9354(11) 0.019(2) Uani 1 1 d .
O18 O 0.4479(10) 0.2500 0.9490(16) 0.022(3) Uani 1 2 d S
O19 O 0.2200(10) 0.2500 1.0477(15) 0.022(3) Uani 1 2 d S
O20 O 0.0936(8) 0.1785(7) 0.9349(12) 0.027(4) Uani 1 1 d .
O21 O 0.5458(10) 0.2500 0.8288(17) 0.026(5) Uani 1 2 d S
O22 O 0.5463(11) 0.2500 1.2296(18) 0.031(6) Uani 1 2 d S
O23 O 0.1565(8) 0.1028(9) 1.0248(16) 0.047(5) Uani 1 1 d .
O24 O 0.3591(9) 0.2500 0.8074(15) 0.015(4) Uani 1 2 d S
O25 O 0.1686(11) 0.0597(8) 0.7666(18) 0.064(6) Uani 1 1 d .
O26 O 0.1701(13) 0.2500 0.606(2) 0.052(7) Uani 1 2 d S
N1 N -0.0003(8) 0.0393(9) 1.3362(15) 0.028(5) Uani 1 1 d .
H1A H 0.0358 0.0316 1.3652 0.041 Uiso 1 1 calc R
H1B H -0.0259 0.0069 1.3617 0.041 Uiso 1 1 calc R
H1C H -0.0129 0.0825 1.3556 0.041 Uiso 1 1 calc R
C1 C 0.1044(12) 0.1247(11) 0.9994(19) 0.032(6) Uani 1 1 d .
C2 C 0.0527(11) 0.0805(11) 1.032(2) 0.035(6) Uani 1 1 d .
H2A H 0.0569 0.0328 1.0017 0.042 Uiso 1 1 calc R
H2B H 0.0159 0.1010 1.0031 0.042 Uiso 1 1 calc R
C3 C 0.0516(13) 0.0784(15) 1.168(2) 0.046(7) Uani 1 1 d .
H3A H 0.0896 0.0601 1.1950 0.056 Uiso 1 1 calc R
H3B H 0.0471 0.1266 1.1963 0.056 Uiso 1 1 calc R
C4 C 0.0031(12) 0.0345(12) 1.213(2) 0.046(8) Uani 1 1 d .
H4A H 0.0096 -0.0147 1.1916 0.055 Uiso 1 1 calc R
H4B H -0.0347 0.0498 1.1812 0.055 Uiso 1 1 calc R
K1 K 0.3069(3) 0.0304(3) 0.4575(6) 0.0582(19) Uani 1 1 d .
K2 K 0.2955(7) 0.2500 0.4375(8) 0.081(4) Uani 1 2 d S
Na1 Na 0.0102(6) 0.2500 0.8899(11) 0.031(3) Uani 1 2 d S
O1W O 0.2750(11) 0.0015(9) 0.6816(17) 0.069(7) Uani 1 1 d .
O2W O 0.2020(16) 0.1393(17) 0.442(3) 0.137(13) Uani 1 1 d .
O3W O 0.1744(18) 0.2500 0.263(2) 0.105(15) Uani 1 2 d S
O4W O 0.4760(18) 0.2500 0.429(2) 0.100(14) Uani 1 2 d S

loop_
_atom_site_aniso_label
_atom_site_aniso_U_11
_atom_site_aniso_U_22
_atom_site_aniso_U_33
_atom_site_aniso_U_23
_atom_site_aniso_U_13
_atom_site_aniso_U_12
W1 0.0245(5) 0.0043(4) 0.0201(5) -0.0016(3) 0.0020(4) 0.0007(3)
W2 0.0326(6) 0.0077(4) 0.0126(5) 0.0015(3) 0.0015(4) 0.0012(3)
W3 0.0275(5) 0.0039(3) 0.0162(5) 0.0008(3) 0.0009(4) -0.0009(3)
W4 0.0343(6) 0.0085(4) 0.0140(5) 0.0031(3) 0.0010(4) -0.0001(3)
W5 0.0285(7) 0.0087(5) 0.0145(7) 0.000 -0.0039(5) 0.000
Cu1 0.0244(15) 0.0068(10) 0.0165(14) 0.0020(9) 0.0001(11) -0.0018(9)
Cu2 0.025(2) 0.0076(14) 0.0160(19) 0.000 0.0022(16) 0.000
Cu3 0.031(2) 0.0125(16) 0.028(2) 0.000 0.0041(18) 0.000
Si1 0.018(4) 0.013(3) 0.006(4) 0.000 0.003(3) 0.000
O1 0.039(10) 0.007(6) 0.020(8) 0.001(6) 0.009(7) -0.003(6)
O2 0.031(6) 0.005(4) 0.021(6) -0.007(4) -0.003(5) 0.002(4)
O3 0.030(6) 0.005(4) 0.018(6) -0.002(4) -0.003(5) 0.001(4)
O4 0.018(8) 0.012(6) 0.031(9) 0.000(6) 0.003(7) -0.008(6)
O5 0.035(7) 0.015(5) 0.029(6) 0.008(5) 0.011(5) -0.006(5)
O6 0.027(6) 0.010(4) 0.022(6) -0.002(4) -0.011(5) -0.010(4)
O7 0.037(7) 0.009(4) 0.018(6) -0.004(4) 0.000(5) -0.002(4)
O8 0.035(7) 0.015(5) 0.029(6) 0.008(5) 0.011(5) -0.006(5)
O9 0.030(6) 0.005(4) 0.018(6) -0.002(4) -0.003(5) 0.001(4)
O10 0.036(9) 0.004(6) 0.013(8) -0.003(5) 0.002(7) 0.001(6)
O11 0.039(10) 0.009(6) 0.008(8) 0.004(5) -0.005(7) 0.000(6)
O12 0.029(9) 0.017(7) 0.042(10) -0.001(7) 0.018(8) 0.004(6)
O13 0.027(6) 0.010(4) 0.022(6) -0.002(4) -0.011(5) -0.010(4)
O14 0.037(7) 0.009(4) 0.018(6) -0.004(4) 0.000(5) -0.002(4)
O15 0.035(13) 0.005(8) 0.026(12) 0.000 -0.004(10) 0.000
O16 0.005(10) 0.017(9) 0.014(10) 0.000 -0.004(8) 0.000
O17 0.031(6) 0.005(4) 0.021(6) -0.007(4) -0.003(5) 0.002(4)
O18 0.039(10) 0.016(7) 0.012(8) 0.000 0.006(7) 0.000
O19 0.039(10) 0.016(7) 0.012(8) 0.000 0.006(7) 0.000
O20 0.035(10) 0.019(7) 0.027(9) 0.001(7) -0.006(8) 0.004(7)
O21 0.036(14) 0.019(10) 0.023(12) 0.000 0.002(11) 0.000
O22 0.045(16) 0.023(10) 0.026(13) 0.000 -0.019(11) 0.000
O23 0.032(11) 0.050(10) 0.059(12) 0.026(10) -0.003(10) 0.016(9)
O24 0.034(13) 0.007(8) 0.006(10) 0.000 0.007(9) 0.000
O25 0.083(17) 0.023(9) 0.087(16) -0.032(10) -0.011(13) 0.003(9)
O26 0.051(18) 0.036(14) 0.070(19) 0.000 0.009(16) 0.000
N1 0.021(11) 0.028(10) 0.033(12) -0.007(9) 0.011(9) 0.001(8)
C1 0.053(18) 0.019(10) 0.023(13) 0.009(10) 0.021(13) -0.006(11)
C2 0.024(13) 0.015(10) 0.067(18) 0.018(11) 0.007(13) 0.001(9)
C3 0.044(18) 0.063(17) 0.033(16) 0.000(13) 0.017(13) -0.029(14)
C4 0.043(18) 0.023(12) 0.07(2) 0.010(13) -0.018(15) -0.003(11)
K1 0.076(5) 0.038(3) 0.061(4) 0.013(3) -0.010(4) -0.029(3)
K2 0.136(12) 0.059(6) 0.048(7) 0.000 0.004(7) 0.000
Na1 0.031(8) 0.032(7) 0.030(7) 0.000 -0.016(6) 0.000
O1W 0.11(2) 0.031(10) 0.070(15) -0.013(10) 0.004(14) -0.008(11)
O2W 0.10(3) 0.10(2) 0.21(4) 0.00(2) -0.04(3) -0.026(19)
O3W 0.08(3) 0.21(5) 0.031(18) 0.000 0.001(18) 0.000
O4W 0.08(3) 0.18(4) 0.038(19) 0.000 0.006(19) 0.000

loop_
_atom_type_symbol
_atom_type_description
_atom_type_scat_dispersion_real
_atom_type_scat_dispersion_imag
_atom_type_scat_source
C C 0.0033 0.0016 'International Tables Vol C Tables 4.2.6.8 and 6.1.1.4'
Cu Cu 0.3201 1.2651 'International Tables Vol C Tables 4.2.6.8 and 6.1.1.4'
K K 0.2009 0.2494 'International Tables Vol C Tables 4.2.6.8 and 6.1.1.4'
N N 0.0061 0.0033 'International Tables Vol C Tables 4.2.6.8 and 6.1.1.4'
O O 0.0106 0.0060 'International Tables Vol C Tables 4.2.6.8 and 6.1.1.4'
Si Si 0.0817 0.0704 'International Tables Vol C Tables 4.2.6.8 and 6.1.1.4'
W W -0.8490 6.8722 'International Tables Vol C Tables 4.2.6.8 and 6.1.1.4'
Na Na 0.0362 0.0249 'International Tables Vol C Tables 4.2.6.8 and 6.1.1.4'
H H 0.0000 0.0000 'International Tables Vol C Tables 4.2.6.8 and 6.1.1.4'

loop_
_geom_angle_atom_site_label_1
_geom_angle_atom_site_label_2
_geom_angle_atom_site_label_3
_geom_angle
_geom_angle_site_symmetry_1
_geom_angle_site_symmetry_3
O12 W1 O17 102.3(6) . .
O12 W1 O11 101.3(7) . .
O17 W1 O11 88.3(6) . .
O12 W1 O6 100.4(7) . .
O17 W1 O6 90.2(6) . .
O11 W1 O6 158.1(6) . .
O12 W1 O21 98.1(7) . .
O17 W1 O21 159.5(7) . .
O11 W1 O21 86.2(7) . .
O6 W1 O21 87.7(7) . .
O12 W1 O18 169.5(7) . .
O17 W1 O18 85.6(5) . .
O11 W1 O18 85.6(7) . .
O6 W1 O18 72.5(7) . .
O21 W1 O18 74.3(7) . .
O12 W1 Na1 90.4(5) . 6_657
O17 W1 Na1 129.3(5) . 6_657
O11 W1 Na1 41.0(5) . 6_657
O6 W1 Na1 135.8(4) . 6_657
O21 W1 Na1 48.3(6) . 6_657
O18 W1 Na1 89.7(4) . 6_657
O7 W2 O1 100.1(6) . .
O7 W2 O2 101.0(7) . .
O1 W2 O2 91.9(6) . .
O7 W2 O15 98.4(7) . .
O1 W2 O15 160.8(7) . .
O2 W2 O15 89.8(7) . .
O7 W2 O11 97.9(7) . 7_565
O1 W2 O11 85.4(6) . 7_565
O2 W2 O11 161.1(5) . 7_565
O15 W2 O11 86.8(7) . 7_565
O7 W2 O24 173.3(5) . .
O1 W2 O24 86.5(5) . .
O2 W2 O24 79.7(6) . .
O15 W2 O24 74.9(6) . .
O11 W2 O24 81.4(6) 7_565 .
O7 W2 Na1 86.5(5) . 6_657
O1 W2 Na1 131.0(5) . 6_657
O2 W2 Na1 134.8(4) . 6_657
O15 W2 Na1 45.0(6) . 6_657
O11 W2 Na1 45.7(4) 7_565 6_657
O24 W2 Na1 88.3(5) . 6_657
O7 W2 K2 79.9(5) . .
O1 W2 K2 137.8(5) . .
O2 W2 K2 47.8(4) . .
O15 W2 K2 51.5(6) . .
O11 W2 K2 136.7(4) 7_565 .
O24 W2 K2 95.9(4) . .
Na1 W2 K2 91.2(3) 6_657 .
O7 W2 K1 36.8(6) . 7_565
O1 W2 K1 90.3(4) . 7_565
O2 W2 K1 65.8(4) . 7_565
O15 W2 K1 107.8(6) . 7_565
O11 W2 K1 132.8(4) 7_565 7_565
O24 W2 K1 145.3(5) . 7_565
Na1 W2 K1 118.7(2) 6_657 7_565
K2 W2 K1 64.37(12) . 7_565
O14 W3 O4 102.2(6) . .
O14 W3 O1 98.1(6) . 7_565
O4 W3 O1 90.7(6) . 7_565
O14 W3 O3 99.3(6) . .
O4 W3 O3 96.2(6) . .
O1 W3 O3 159.5(5) 7_565 .
O14 W3 O17 95.8(6) . .
O4 W3 O17 161.4(5) . .
O1 W3 O17 82.4(6) 7_565 .
O3 W3 O17 85.1(6) . .
O14 W3 O9 173.4(6) . .
O4 W3 O9 82.1(5) . .
O1 W3 O9 86.7(5) 7_565 .
O3 W3 O9 75.2(5) . .
O17 W3 O9 80.3(5) . .
O5 W4 O8 101.5(7) . .
O5 W4 O16 96.8(7) . .
O8 W4 O16 93.7(7) . .
O5 W4 O3 100.0(6) . .
O8 W4 O3 93.2(6) . .
O16 W4 O3 160.2(7) . .
O5 W4 O10 97.2(6) . .
O8 W4 O10 161.2(6) . .
O16 W4 O10 82.5(6) . .
O3 W4 O10 85.0(5) . .
O5 W4 O9 174.6(6) . .
O8 W4 O9 81.2(6) . .
O16 W4 O9 87.6(6) . .
O3 W4 O9 75.1(5) . .
O10 W4 O9 80.2(5) . .
O5 W4 K2 54.2(5) . 1_556
O8 W4 K2 83.2(5) . 1_556
O16 W4 K2 47.5(5) . 1_556
O3 W4 K2 152.1(4) . 1_556
O10 W4 K2 106.9(4) . 1_556
O9 W4 K2 131.1(3) . 1_556
O5 W4 K1 25.4(5) . 1_556
O8 W4 K1 79.2(4) . 1_556
O16 W4 K1 110.2(5) . 1_556
O3 W4 K1 89.4(4) . 1_556
O10 W4 K1 119.5(4) . 1_556
O9 W4 K1 154.2(3) . 1_556
K2 W4 K1 62.70(13) 1_556 1_556
O22 W5 O10 102.4(7) . .
O22 W5 O10 102.4(7) . 7_565
O10 W5 O10 87.8(8) . 7_565
O22 W5 O6 97.9(7) . .
O10 W5 O6 89.5(6) . .
O10 W5 O6 159.6(6) 7_565 .
O22 W5 O6 97.9(7) . 7_565
O10 W5 O6 159.6(6) . 7_565
O10 W5 O6 89.5(6) 7_565 7_565
O6 W5 O6 85.9(8) . 7_565
O22 W5 O18 168.2(10) . .
O10 W5 O18 86.1(6) . .
O10 W5 O18 86.1(6) 7_565 .
O6 W5 O18 73.6(6) . .
O6 W5 O18 73.6(6) 7_565 .
O19 Cu1 O8 89.2(7) . .
O19 Cu1 O4 171.0(8) . .
O8 Cu1 O4 88.5(6) . .
O19 Cu1 O13 87.4(7) . .
O8 Cu1 O13 176.0(5) . .
O4 Cu1 O13 94.5(6) . .
O19 Cu1 O23 97.2(8) . .
O8 Cu1 O23 94.5(6) . .
O4 Cu1 O23 91.6(6) . .
O13 Cu1 O23 88.1(6) . .
O19 Cu1 O9 96.4(7) . .
O8 Cu1 O9 75.3(5) . .
O4 Cu1 O9 74.6(5) . .
O13 Cu1 O9 102.9(5) . .
O23 Cu1 O9 162.8(5) . .
O19 Cu1 Cu3 51.8(6) . .
O8 Cu1 Cu3 135.7(4) . .
O4 Cu1 Cu3 133.3(4) . .
O13 Cu1 Cu3 42.3(4) . .
O23 Cu1 Cu3 73.9(4) . .
O9 Cu1 Cu3 123.1(3) . .
O19 Cu1 K1 144.6(6) . 2
O8 Cu1 K1 93.2(4) . 2
O4 Cu1 K1 44.3(4) . 2
O13 Cu1 K1 90.9(4) . 2
O23 Cu1 K1 47.4(5) . 2
O9 Cu1 K1 118.4(3) . 2
Cu3 Cu1 K1 107.27(15) . 2
O2 Cu2 O2 88.1(7) . 7_565
O2 Cu2 O13 96.0(5) . 7_565
O2 Cu2 O13 175.0(5) 7_565 7_565
O2 Cu2 O13 175.0(5) . .
O2 Cu2 O13 96.0(5) 7_565 .
O13 Cu2 O13 79.7(8) 7_565 .
O2 Cu2 O24 75.9(5) . .
O2 Cu2 O24 75.9(5) 7_565 .
O13 Cu2 O24 102.4(5) 7_565 .
O13 Cu2 O24 102.4(5) . .
O2 Cu2 Cu3 134.7(4) . .
O2 Cu2 Cu3 134.7(4) 7_565 .
O13 Cu2 Cu3 42.3(4) 7_565 .
O13 Cu2 Cu3 42.3(4) . .
O24 Cu2 Cu3 121.7(4) . .
O2 Cu2 K2 49.3(4) . .
O2 Cu2 K2 49.3(4) 7_565 .
O13 Cu2 K2 135.7(4) 7_565 .
O13 Cu2 K2 135.7(4) . .
O24 Cu2 K2 95.0(5) . .
Cu3 Cu2 K2 143.3(3) . .
O20 Cu3 O20 86.8(9) . 7_565
O20 Cu3 O13 97.1(6) . .
O20 Cu3 O13 173.5(6) 7_565 .
O20 Cu3 O13 173.5(6) . 7_565
O20 Cu3 O13 97.1(6) 7_565 7_565
O13 Cu3 O13 78.5(7) . 7_565
O20 Cu3 O19 105.4(6) . .
O20 Cu3 O19 105.4(6) 7_565 .
O13 Cu3 O19 78.6(5) . .
O13 Cu3 O19 78.6(5) 7_565 .
O20 Cu3 Cu2 132.4(4) . .
O20 Cu3 Cu2 132.4(4) 7_565 .
O13 Cu3 Cu2 41.6(4) . .
O13 Cu3 Cu2 41.6(4) 7_565 .
O19 Cu3 Cu2 90.4(5) . .
O20 Cu3 Cu1 142.3(5) . 7_565
O20 Cu3 Cu1 88.1(4) 7_565 7_565
O13 Cu3 Cu1 91.9(4) . 7_565
O13 Cu3 Cu1 43.4(4) 7_565 7_565
O19 Cu3 Cu1 40.9(2) . 7_565
Cu2 Cu3 Cu1 74.97(11) . 7_565
O20 Cu3 Cu1 88.1(4) . .
O20 Cu3 Cu1 142.3(5) 7_565 .
O13 Cu3 Cu1 43.4(4) . .
O13 Cu3 Cu1 91.9(4) 7_565 .
O19 Cu3 Cu1 40.9(2) . .
Cu2 Cu3 Cu1 74.97(11) . .
Cu1 Cu3 Cu1 73.70(13) 7_565 .
O20 Cu3 Na1 46.8(5) . .
O20 Cu3 Na1 46.8(5) 7_565 .
O13 Cu3 Na1 133.9(4) . .
O13 Cu3 Na1 133.9(4) 7_565 .
O19 Cu3 Na1 131.1(6) . .
Cu2 Cu3 Na1 138.5(3) . .
Cu1 Cu3 Na1 134.08(16) 7_565 .
Cu1 Cu3 Na1 134.08(16) . .
O9 Si1 O9 112.2(10) 7_565 .
O9 Si1 O24 111.1(7) 7_565 .
O9 Si1 O24 111.1(7) . .
O9 Si1 O18 107.3(7) 7_565 .
O9 Si1 O18 107.3(7) . .
O24 Si1 O18 107.6(11) . .
W2 O1 W3 153.3(8) . 7_565
W2 O2 Cu2 116.6(7) . .
W2 O2 K2 102.9(6) . .
Cu2 O2 K2 99.9(5) . .
W4 O3 W3 116.5(6) . .
W3 O4 Cu1 116.5(6) . .
W3 O4 K1 137.8(6) . 2
Cu1 O4 K1 104.2(6) . 2
W4 O5 K1 138.7(8) . 1_556
W4 O5 K2 99.3(6) . 1_556
K1 O5 K2 90.6(5) 1_556 1_556
W5 O6 W1 120.5(7) . .
W2 O7 K1 121.7(8) . 7_565
W4 O8 Cu1 116.3(7) . .
Si1 O9 W3 129.8(8) . .
Si1 O9 W4 128.5(8) . .
W3 O9 W4 91.2(4) . .
Si1 O9 Cu1 119.9(8) . .
W3 O9 Cu1 86.7(4) . .
W4 O9 Cu1 87.2(5) . .
W5 O10 W4 149.4(7) . .
W1 O11 W2 147.9(8) . 7_565
W1 O11 Na1 109.5(7) . 6_657
W2 O11 Na1 99.9(6) 7_565 6_657
Cu2 O13 Cu3 96.1(6) . .
Cu2 O13 Cu1 127.5(7) . .
Cu3 O13 Cu1 94.2(6) . .
W2 O15 W2 117.4(10) . 7_565
W2 O15 Na1 101.7(7) . 6_657
W2 O15 Na1 101.7(7) 7_565 6_657
W2 O15 K2 98.2(7) . .
W2 O15 K2 98.2(7) 7_565 .
Na1 O15 K2 141.1(9) 6_657 .
W4 O16 W4 153.2(11) . 7_565
W4 O16 K2 103.3(5) . 1_556
W4 O16 K2 103.3(5) 7_565 1_556
W1 O17 W3 150.3(8) . .
Si1 O18 W5 122.9(11) . .
Si1 O18 W1 122.6(7) . .
W5 O18 W1 93.3(7) . .
Si1 O18 W1 122.6(7) . 7_565
W5 O18 W1 93.3(7) . 7_565
W1 O18 W1 93.9(8) . 7_565
Cu1 O19 Cu1 132.2(11) 7_565 .
Cu1 O19 Cu3 87.3(6) 7_565 .
Cu1 O19 Cu3 87.3(6) . .
C1 O20 Cu3 122.8(16) . .
C1 O20 Na1 136.7(16) . .
Cu3 O20 Na1 95.9(6) . .
W1 O21 W1 117.5(11) . 7_565
W1 O21 Na1 98.9(7) . 6_657
W1 O21 Na1 98.9(7) 7_565 6_657
C1 O23 Cu1 129.1(15) . .
C1 O23 K1 119.6(16) . 2
Cu1 O23 K1 96.3(6) . 2
Si1 O24 W2 127.7(6) . 7_565
Si1 O24 W2 127.7(6) . .
W2 O24 W2 92.1(6) 7_565 .
Si1 O24 Cu2 121.4(10) . .
W2 O24 Cu2 87.8(6) 7_565 .
W2 O24 Cu2 87.8(6) . .
C4 N1 H1A 109.5 . .
C4 N1 H1B 109.5 . .
H1A N1 H1B 109.5 . .
C4 N1 H1C 109.5 . .
H1A N1 H1C 109.5 . .
H1B N1 H1C 109.5 . .
O23 C1 O20 124(2) . .
O23 C1 C2 118.1(19) . .
O20 C1 C2 117(2) . .
C1 C2 C3 107(2) . .
C1 C2 H2A 110.4 . .
C3 C2 H2A 110.4 . .
C1 C2 H2B 110.4 . .
C3 C2 H2B 110.4 . .
H2A C2 H2B 108.6 . .
C4 C3 C2 113(2) . .
C4 C3 H3A 109.0 . .
C2 C3 H3A 109.0 . .
C4 C3 H3B 109.0 . .
C2 C3 H3B 109.0 . .
H3A C3 H3B 107.8 . .
C3 C4 N1 112(2) . .
C3 C4 H4A 109.3 . .
N1 C4 H4A 109.3 . .
C3 C4 H4B 109.3 . .
N1 C4 H4B 109.3 . .
H4A C4 H4B 108.0 . .
O4 K1 O5 138.3(5) 2_554 1_554
O4 K1 O23 67.8(5) 2_554 2_554
O5 K1 O23 129.9(6) 1_554 2_554
O4 K1 O7 150.4(5) 2_554 7_565
O5 K1 O7 71.2(4) 1_554 7_565
O23 K1 O7 95.3(5) 2_554 7_565
O4 K1 O1W 72.9(5) 2_554 .
O5 K1 O1W 145.5(5) 1_554 .
O23 K1 O1W 67.8(6) 2_554 .
O7 K1 O1W 78.3(5) 7_565 .
O4 K1 O25 74.7(5) 2_554 2_554
O5 K1 O25 78.8(5) 1_554 2_554
O23 K1 O25 69.2(5) 2_554 2_554
O7 K1 O25 123.4(6) 7_565 2_554
O1W K1 O25 133.2(5) . 2_554
O4 K1 O2W 82.9(7) 2_554 .
O5 K1 O2W 82.3(8) 1_554 .
O23 K1 O2W 146.9(8) 2_554 .
O7 K1 O2W 103.8(7) 7_565 .
O1W K1 O2W 89.8(9) . .
O25 K1 O2W 118.5(8) 2_554 .
O4 K1 Cu1 31.5(3) 2_554 2_554
O5 K1 Cu1 146.4(4) 1_554 2_554
O23 K1 Cu1 36.3(4) 2_554 2_554
O7 K1 Cu1 127.9(3) 7_565 2_554
O1W K1 Cu1 67.0(4) . 2_554
O25 K1 Cu1 67.6(4) 2_554 2_554
O2W K1 Cu1 113.4(6) . 2_554
O4 K1 W2 136.8(4) 2_554 7_565
O5 K1 W2 80.5(3) 1_554 7_565
O23 K1 W2 104.4(4) 2_554 7_565
O7 K1 W2 21.5(3) 7_565 7_565
O1W K1 W2 65.4(4) . 7_565
O25 K1 W2 144.8(5) 2_554 7_565
O2W K1 W2 86.2(6) . 7_565
Cu1 K1 W2 128.01(18) 2_554 7_565
O4 K1 W4 122.4(4) 2_554 1_554
O5 K1 W4 16.0(3) 1_554 1_554
O23 K1 W4 131.2(5) 2_554 1_554
O7 K1 W4 87.1(3) 7_565 1_554
O1W K1 W4 157.7(4) . 1_554
O25 K1 W4 69.1(3) 2_554 1_554
O2W K1 W4 77.2(7) . 1_554
Cu1 K1 W4 134.81(19) 2_554 1_554
W2 K1 W4 95.32(12) 7_565 1_554
O4 K1 K2 128.1(4) 2_554 .
O5 K1 K2 49.0(4) 1_554 .
O23 K1 K2 160.2(5) 2_554 .
O7 K1 K2 65.1(3) 7_565 .
O1W K1 K2 103.3(4) . .
O25 K1 K2 123.2(4) 2_554 .
O2W K1 K2 45.2(6) . .
Cu1 K1 K2 158.1(3) 2_554 .
W2 K1 K2 56.16(18) 7_565 .
W4 K1 K2 54.72(17) 1_554 .
O16 K2 O2 145.4(5) 1_554 .
O16 K2 O2 145.4(5) 1_554 7_565
O2 K2 O2 55.9(5) . 7_565
O16 K2 O2W 106.1(9) 1_554 .
O2 K2 O2W 108.2(9) . .
O2 K2 O2W 69.5(8) 7_565 .
O16 K2 O2W 106.1(9) 1_554 7_565
O2 K2 O2W 69.5(8) . 7_565
O2 K2 O2W 108.2(9) 7_565 7_565
O2W K2 O2W 89.8(15) . 7_565
O16 K2 O15 109.3(7) 1_554 .
O2 K2 O15 54.9(5) . .
O2 K2 O15 54.9(5) 7_565 .
O2W K2 O15 121.5(8) . .
O2W K2 O15 121.5(8) 7_565 .
O16 K2 O5 53.6(3) 1_554 7_564
O2 K2 O5 92.8(4) . 7_564
O2 K2 O5 139.7(6) 7_565 7_564
O2W K2 O5 150.5(9) . 7_564
O2W K2 O5 78.1(8) 7_565 7_564
O15 K2 O5 87.3(5) . 7_564
O16 K2 O5 53.6(3) 1_554 1_554
O2 K2 O5 139.7(6) . 1_554
O2 K2 O5 92.8(4) 7_565 1_554
O2W K2 O5 78.1(8) . 1_554
O2W K2 O5 150.5(9) 7_565 1_554
O15 K2 O5 87.3(5) . 1_554
O5 K2 O5 99.4(6) 7_564 1_554
O16 K2 O3W 73.8(7) 1_554 .
O2 K2 O3W 122.5(7) . .
O2 K2 O3W 122.5(7) 7_565 .
O2W K2 O3W 56.7(8) . .
O2W K2 O3W 56.7(8) 7_565 .
O15 K2 O3W 176.9(8) . .
O5 K2 O3W 94.7(5) 7_564 .
O5 K2 O3W 94.7(5) 1_554 .
O16 K2 Cu2 172.0(6) 1_554 .
O2 K2 Cu2 30.7(3) . .
O2 K2 Cu2 30.7(3) 7_565 .
O2W K2 Cu2 79.4(8) . .
O2W K2 Cu2 79.4(8) 7_565 .
O15 K2 Cu2 62.7(4) . .
O5 K2 Cu2 123.5(3) 7_564 .
O5 K2 Cu2 123.5(3) 1_554 .
O3W K2 Cu2 114.2(7) . .
O16 K2 W4 29.25(8) 1_554 1_554
O2 K2 W4 160.2(6) . 1_554
O2 K2 W4 118.9(3) 7_565 1_554
O2W K2 W4 84.8(8) . 1_554
O2W K2 W4 126.7(8) 7_565 1_554
O15 K2 W4 105.8(5) . 1_554
O5 K2 W4 81.4(3) 7_564 1_554
O5 K2 W4 26.5(3) 1_554 1_554
O3W K2 W4 76.9(5) . 1_554
Cu2 K2 W4 149.49(13) . 1_554
O16 K2 W4 29.25(8) 1_554 7_564
O2 K2 W4 118.9(3) . 7_564
O2 K2 W4 160.2(6) 7_565 7_564
O2W K2 W4 126.7(8) . 7_564
O2W K2 W4 84.8(8) 7_565 7_564
O15 K2 W4 105.8(5) . 7_564
O5 K2 W4 26.5(3) 7_564 7_564
O5 K2 W4 81.4(3) 1_554 7_564
O3W K2 W4 76.9(5) . 7_564
Cu2 K2 W4 149.49(13) . 7_564
W4 K2 W4 58.45(16) 1_554 7_564
O4W Na1 O20 92.6(10) 6_557 7_565
O4W Na1 O20 92.6(10) 6_557 .
O20 Na1 O20 69.5(8) 7_565 .
O4W Na1 O15 68.6(11) 6_557 6_557
O20 Na1 O15 141.3(5) 7_565 6_557
O20 Na1 O15 141.3(5) . 6_557
O4W Na1 O11 117.9(9) 6_557 6_557
O20 Na1 O11 148.2(8) 7_565 6_557
O20 Na1 O11 98.7(5) . 6_557
O15 Na1 O11 65.1(6) 6_557 6_557
O4W Na1 O11 117.9(9) 6_557 4_456
O20 Na1 O11 98.7(5) 7_565 4_456
O20 Na1 O11 148.2(8) . 4_456
O15 Na1 O11 65.1(6) 6_557 4_456
O11 Na1 O11 75.6(7) 6_557 4_456
O4W Na1 O21 177.5(12) 6_557 6_557
O20 Na1 O21 89.4(7) 7_565 6_557
O20 Na1 O21 89.4(7) . 6_557
O15 Na1 O21 108.9(8) 6_557 6_557
O11 Na1 O21 60.3(5) 6_557 6_557
O11 Na1 O21 60.3(5) 4_456 6_557
O4W Na1 Cu3 107.5(11) 6_557 .
O20 Na1 Cu3 37.2(4) 7_565 .
O20 Na1 Cu3 37.2(4) . .
O15 Na1 Cu3 176.1(7) 6_557 .
O11 Na1 Cu3 117.8(5) 6_557 .
O11 Na1 Cu3 117.8(5) 4_456 .
O21 Na1 Cu3 75.0(6) 6_557 .
O4W Na1 W2 86.8(9) 6_557 4_456
O20 Na1 W2 173.8(5) 7_565 4_456
O20 Na1 W2 116.7(4) . 4_456
O15 Na1 W2 33.2(3) 6_557 4_456
O11 Na1 W2 34.5(4) 6_557 4_456
O11 Na1 W2 76.2(4) 4_456 4_456
O21 Na1 W2 91.1(5) 6_557 4_456
Cu3 Na1 W2 148.5(2) . 4_456
O4W Na1 W2 86.8(9) 6_557 6_557
O20 Na1 W2 116.7(4) 7_565 6_557
O20 Na1 W2 173.8(5) . 6_557
O15 Na1 W2 33.2(3) 6_557 6_557
O11 Na1 W2 76.2(4) 6_557 6_557
O11 Na1 W2 34.5(4) 4_456 6_557
O21 Na1 W2 91.1(5) 6_557 6_557
Cu3 Na1 W2 148.5(2) . 6_557
W2 Na1 W2 57.1(2) 4_456 6_557
O4W Na1 W1 145.9(6) 6_557 6_557
O20 Na1 W1 118.8(6) 7_565 6_557
O20 Na1 W1 87.0(5) . 6_557
O15 Na1 W1 90.9(5) 6_557 6_557
O11 Na1 W1 29.5(4) 6_557 6_557
O11 Na1 W1 72.7(4) 4_456 6_557
O21 Na1 W1 32.8(3) 6_557 6_557
Cu3 Na1 W1 92.5(3) . 6_557
W2 Na1 W1 63.48(17) 4_456 6_557
W2 Na1 W1 90.1(3) 6_557 6_557
O4W Na1 W1 145.9(6) 6_557 4_456
O20 Na1 W1 87.0(5) 7_565 4_456
O20 Na1 W1 118.8(6) . 4_456
O15 Na1 W1 90.9(5) 6_557 4_456
O11 Na1 W1 72.7(4) 6_557 4_456
O11 Na1 W1 29.5(4) 4_456 4_456
O21 Na1 W1 32.8(3) 6_557 4_456
Cu3 Na1 W1 92.5(3) . 4_456
W2 Na1 W1 90.1(3) 4_456 4_456
W2 Na1 W1 63.48(17) 6_557 4_456
W1 Na1 W1 55.83(19) 6_557 4_456
K2 O2W K1 86.2(9) . .

loop_
_geom_bond_atom_site_label_1
_geom_bond_atom_site_label_2
_geom_bond_distance
_geom_bond_site_symmetry_2
W1 O12 1.763(14) .
W1 O17 1.866(14) .
W1 O11 1.894(13) .
W1 O6 1.948(13) .
W1 O21 1.987(12) .
W1 O18 2.324(14) .
W1 Na1 3.629(11) 6_657
W2 O7 1.705(13) .
W2 O1 1.900(13) .
W2 O2 1.917(15) .
W2 O15 1.947(11) .
W2 O11 1.999(15) 7_565
W2 O24 2.311(12) .
W2 Na1 3.479(11) 6_657
W2 K2 3.816(11) .
W2 K1 3.957(6) 7_565
W3 O14 1.753(12) .
W3 O4 1.797(14) .
W3 O1 1.915(14) 7_565
W3 O3 1.944(13) .
W3 O17 2.045(15) .
W3 O9 2.286(12) .
W4 O5 1.722(14) .
W4 O8 1.843(16) .
W4 O16 1.910(4) .
W4 O3 1.917(12) .
W4 O10 2.041(15) .
W4 O9 2.310(14) .
W4 K2 3.805(10) 1_556
W4 K1 4.137(6) 1_556
W5 O22 1.75(2) .
W5 O10 1.867(13) .
W5 O10 1.867(13) 7_565
W5 O6 1.923(14) .
W5 O6 1.923(14) 7_565
W5 O18 2.30(2) .
Cu1 O19 1.931(8) .
Cu1 O8 2.002(15) .
Cu1 O4 2.006(13) .
Cu1 O13 2.029(14) .
Cu1 O23 2.220(19) .
Cu1 O9 2.427(15) .
Cu1 Cu3 2.943(4) .
Cu1 K1 3.724(6) 2
Cu2 O2 1.955(14) .
Cu2 O2 1.955(14) 7_565
Cu2 O13 1.961(13) 7_565
Cu2 O13 1.961(14) .
Cu2 O24 2.44(2) .
Cu2 Cu3 2.937(5) .
Cu2 K2 3.766(11) .
Cu3 O20 1.957(16) .
Cu3 O20 1.957(16) 7_565
Cu3 O13 1.987(15) .
Cu3 O13 1.987(15) 7_565
Cu3 O19 2.31(2) .
Cu3 Cu1 2.943(4) 7_565
Cu3 Na1 3.217(14) .
Si1 O9 1.573(13) 7_565
Si1 O9 1.573(13) .
Si1 O24 1.60(2) .
Si1 O18 1.64(2) .
O1 W3 1.915(14) 7_565
O2 K2 2.899(15) .
O4 K1 2.684(14) 2
O5 K1 2.685(14) 1_556
O5 K2 3.128(17) 1_556
O7 K1 2.786(16) 7_565
O11 W2 1.999(15) 7_565
O11 Na1 2.526(16) 6_657
O15 W2 1.947(11) 7_565
O15 Na1 2.51(3) 6_657
O15 K2 3.02(2) .
O16 W4 1.910(4) 7_565
O16 K2 2.88(2) 1_556
O18 W1 2.324(14) 7_565
O19 Cu1 1.931(8) 7_565
O20 C1 1.30(2) .
O20 Na1 2.359(18) .
O21 W1 1.987(11) 7_565
O21 Na1 2.74(2) 6_657
O23 C1 1.27(3) .
O23 K1 2.756(19) 2
O24 W2 2.311(12) 7_565
O25 K1 2.90(2) 2
N1 C4 1.48(3) .
N1 H1A 0.8900 .
N1 H1B 0.8900 .
N1 H1C 0.8900 .
C1 C2 1.47(3) .
C2 C3 1.64(4) .
C2 H2A 0.9700 .
C2 H2B 0.9700 .
C3 C4 1.46(3) .
C3 H3A 0.9700 .
C3 H3B 0.9700 .
C4 H4A 0.9700 .
C4 H4B 0.9700 .
K1 O4 2.684(14) 2_554
K1 O5 2.685(14) 1_554
K1 O23 2.756(19) 2_554
K1 O7 2.786(16) 7_565
K1 O1W 2.83(2) .
K1 O25 2.90(2) 2_554
K1 O2W 3.11(4) .
K1 Cu1 3.724(6) 2_554
K1 W2 3.957(6) 7_565
K1 W4 4.137(6) 1_554
K1 K2 4.142(6) .
K2 O16 2.88(2) 1_554
K2 O2 2.899(15) 7_565
K2 O2W 2.95(3) .
K2 O2W 2.95(3) 7_565
K2 O5 3.128(17) 7_564
K2 O5 3.128(17) 1_554
K2 O3W 3.42(4) .
K2 W4 3.805(10) 1_554
K2 W4 3.805(10) 7_564
Na1 O4W 2.31(3) 6_557
Na1 O20 2.359(18) 7_565
Na1 O15 2.51(3) 6_557
Na1 O11 2.526(16) 6_557
Na1 O11 2.526(16) 4_456
Na1 O21 2.74(2) 6_557
Na1 W2 3.479(11) 4_456
Na1 W2 3.479(11) 6_557
Na1 W1 3.629(11) 6_557
Na1 W1 3.629(11) 4_456
O4W Na1 2.31(3) 6_657
